data_4515530
loop_
_publ_author_name
'Bagchi, Vivek'
'Kalra, Anshika'
'Das, Purak'
'Paraskevopoulou, Patrina'
'Gorla, Saidulu'
'Ai, Lin'
'Wang, Qiuwen'
'Mohapatra, Sudip'
'Choudhury, Amitava'
'Sun, Zhicheng'
'Cundari, Thomas R.'
'Stavropoulos, Pericles'

_publ_section_title
;
 Comparative Nitrene-Transfer Chemistry to Olefinic Substrates Mediated by
 a Library of Anionic Mn(II) Triphenylamido-Amine Reagents and M(II)
 Congeners (M = Fe, Co, Ni) Favoring Aromatic over Aliphatic Alkenes
;
_journal_issue 10
_journal_name_full 'ACS Catalysis'
_journal_page_first 9183
_journal_paper_doi 10.1021/acscatal.8b01941
_journal_volume 8
_journal_year 2018
_chemical_formula_sum 'C28 H18 Co F9 K N6 O3'
_chemical_formula_weight 755.51
_space_group_IT_number 14
_space_group_name_Hall '-P 2ybc'
_space_group_name_H-M_alt 'P 1 21/c 1'
_symmetry_cell_setting monoclinic
_symmetry_space_group_name_Hall '-P 2ybc'
_symmetry_space_group_name_H-M 'P 1 21/c 1'
_atom_sites_solution_hydrogens geom
_atom_sites_solution_primary direct
_atom_sites_solution_secondary difmap
_audit_creation_method SHELXL-97
_cell_angle_alpha 90.00
_cell_angle_beta 101.378(5)
_cell_angle_gamma 90.00
_cell_formula_units_Z 4
_cell_length_a 10.696(3)
_cell_length_b 18.855(6)
_cell_length_c 15.813(5)
_cell_measurement_reflns_used 1017
_cell_measurement_temperature 243(2)
_cell_measurement_theta_max 20.13
_cell_measurement_theta_min 2.38
_cell_volume 3126.4(17)
_computing_cell_refinement 'Bruker SAINT V7.60A (Bruker, 2008)'
_computing_data_collection 'Bruker SMART V5.631 (Bruker, 2002)'
_computing_data_reduction 'Bruker SAINT V7.60A (Bruker, 2008)'
_computing_molecular_graphics 'SHELXTL (Sheldrick, 2008)'
_computing_publication_material 'SHELXTL (Sheldrick, 2008)'
_computing_structure_refinement 'SHELXL-97 (Sheldrick, 2008)'
_computing_structure_solution 'SHELXS-97 (Sheldrick, 2008)'
_diffrn_ambient_temperature 243(2)
_diffrn_measured_fraction_theta_full 0.984
_diffrn_measured_fraction_theta_max 0.984
_diffrn_measurement_device_type 'CCD area detector'
_diffrn_measurement_method 'omega scans'
_diffrn_radiation_monochromator graphite
_diffrn_radiation_source 'fine-focus sealed tube'
_diffrn_radiation_type MoK\a
_diffrn_radiation_wavelength 0.71073
_diffrn_reflns_av_R_equivalents 0.1762
_diffrn_reflns_av_sigmaI/netI 0.1675
_diffrn_reflns_limit_h_max 12
_diffrn_reflns_limit_h_min -12
_diffrn_reflns_limit_k_max 22
_diffrn_reflns_limit_k_min -22
_diffrn_reflns_limit_l_max 18
_diffrn_reflns_limit_l_min -18
_diffrn_reflns_number 29092
_diffrn_reflns_theta_full 25.15
_diffrn_reflns_theta_max 25.15
_diffrn_reflns_theta_min 2.38
_exptl_absorpt_coefficient_mu 0.777
_exptl_absorpt_correction_T_max 0.9622
_exptl_absorpt_correction_T_min 0.9125
_exptl_absorpt_correction_type multi-scan
_exptl_absorpt_process_details '(SADABS; Bruker, 2008)'
_exptl_crystal_colour pink
_exptl_crystal_density_diffrn 1.605
_exptl_crystal_density_method 'not measured'
_exptl_crystal_description block
_exptl_crystal_F_000 1516
_exptl_crystal_size_max 0.12
_exptl_crystal_size_mid 0.08
_exptl_crystal_size_min 0.05
_refine_diff_density_max 0.507
_refine_diff_density_min -0.426
_refine_diff_density_rms 0.086
_refine_ls_extinction_method none
_refine_ls_goodness_of_fit_ref 0.858
_refine_ls_hydrogen_treatment constr
_refine_ls_matrix_type full
_refine_ls_number_parameters 435
_refine_ls_number_reflns 5518
_refine_ls_number_restraints 7
_refine_ls_restrained_S_all 0.857
_refine_ls_R_factor_all 0.1054
_refine_ls_R_factor_gt 0.0606
_refine_ls_shift/su_max 0.001
_refine_ls_shift/su_mean 0.000
_refine_ls_structure_factor_coef Fsqd
_refine_ls_weighting_details 'calc w=1/[\s^2^(Fo^2^)+(0.0000P)^2^+0.0000P] where P=(Fo^2^+2Fc^2^)/3'
_refine_ls_weighting_scheme calc
_refine_ls_wR_factor_gt 0.1398
_refine_ls_wR_factor_ref 0.1700
_reflns_number_gt 3512
_reflns_number_total 5518
_reflns_threshold_expression >2sigma(I)
_cod_data_source_file cs8b01941_si_010.cif
_cod_data_source_block 8dL8Co-NCMe
_cod_depositor_comments
;
The following automatic conversions were performed:

data item '_symmetry_cell_setting' value 'Monoclinic' was changed to
'monoclinic' in accordance with the
/home/data/users/saulius/crontab/automatic-downloads/current/ACS/lib/dictionaries/cif_core.dic
dictionary named 'cif_core.dic' version 2.4.2 last updated on
2011-04-26.

Automatic conversion script
Id: cif_fix_values 6909 2019-04-08 15:41:33Z antanas 
;
_cod_original_cell_volume 3126.1(17)
_cod_original_sg_symbol_H-M P2(1)/c
_cod_database_code 4515530

loop_
_symmetry_equiv_pos_as_xyz
'x, y, z'
'-x, y+1/2, -z+1/2'
'-x, -y, -z'
'x, -y-1/2, z-1/2'

loop_
_atom_site_label
_atom_site_type_symbol
_atom_site_fract_x
_atom_site_fract_y
_atom_site_fract_z
_atom_site_U_iso_or_equiv
_atom_site_adp_type
_atom_site_occupancy
_atom_site_symmetry_multiplicity
_atom_site_calc_flag
_atom_site_refinement_flags
Co1 Co 0.28718(5) 0.58254(3) 0.66599(4) 0.0305(2) Uani 1 1 d .
K1 K -0.15267(10) 0.72628(5) 0.83957(8) 0.0461(3) Uani 1 1 d .
N1 N 0.3226(3) 0.56863(16) 0.8162(2) 0.0281(8) Uani 1 1 d .
N2 N 0.1362(3) 0.63075(18) 0.7062(2) 0.0331(9) Uani 1 1 d .
N3 N 0.3043(3) 0.47418(17) 0.6887(2) 0.0299(8) Uani 1 1 d .
N4 N 0.4578(3) 0.63270(17) 0.7159(2) 0.0307(8) Uani 1 1 d .
N5 N 0.2529(3) 0.5954(2) 0.5344(3) 0.0442(10) Uani 1 1 d .
N6 N -0.2084(7) 0.6622(4) 0.9836(4) 0.106(2) Uani 1 1 d .
O1 O 0.6719(3) 0.65807(18) 0.7316(2) 0.0560(10) Uani 1 1 d .
O2 O 0.2595(3) 0.35442(16) 0.6766(2) 0.0520(9) Uani 1 1 d .
O3 O 0.0101(4) 0.72267(17) 0.7380(3) 0.0695(12) Uani 1 1 d .
C1 C 0.0419(5) 0.4858(3) 0.8852(4) 0.0528(14) Uani 1 1 d .
H1 H 0.0227 0.4516 0.9240 0.063 Uiso 1 1 calc R
C2 C -0.0536(5) 0.5211(3) 0.8321(4) 0.0545(15) Uani 1 1 d .
H2 H -0.1387 0.5116 0.8356 0.065 Uiso 1 1 calc R
C3 C -0.0286(5) 0.5708(2) 0.7731(3) 0.0474(13) Uani 1 1 d .
H3 H -0.0958 0.5941 0.7363 0.057 Uiso 1 1 calc R
C4 C 0.0978(4) 0.5857(2) 0.7690(3) 0.0344(11) Uani 1 1 d .
C5 C 0.1961(4) 0.5504(2) 0.8253(3) 0.0312(10) Uani 1 1 d .
C6 C 0.1669(5) 0.5007(2) 0.8814(3) 0.0414(12) Uani 1 1 d .
H6 H 0.2330 0.4763 0.9179 0.050 Uiso 1 1 calc R
C7 C 0.4177(4) 0.5135(2) 0.8264(3) 0.0272(9) Uani 1 1 d .
C8 C 0.4067(4) 0.4644(2) 0.7593(3) 0.0298(10) Uani 1 1 d .
C9 C 0.5004(4) 0.4133(2) 0.7634(3) 0.0361(11) Uani 1 1 d .
H9 H 0.4937 0.3789 0.7197 0.043 Uiso 1 1 calc R
C10 C 0.6039(5) 0.4126(3) 0.8312(4) 0.0497(13) Uani 1 1 d .
H10 H 0.6675 0.3780 0.8329 0.060 Uiso 1 1 calc R
C11 C 0.6150(5) 0.4618(2) 0.8960(3) 0.0456(13) Uani 1 1 d .
H11 H 0.6859 0.4610 0.9418 0.055 Uiso 1 1 calc R
C12 C 0.5210(4) 0.5127(2) 0.8938(3) 0.0368(11) Uani 1 1 d .
H12 H 0.5279 0.5465 0.9381 0.044 Uiso 1 1 calc R
C13 C 0.3699(4) 0.6378(2) 0.8434(3) 0.0288(10) Uani 1 1 d .
C14 C 0.4463(4) 0.6692(2) 0.7923(3) 0.0296(10) Uani 1 1 d .
C15 C 0.5013(4) 0.7347(2) 0.8174(3) 0.0364(11) Uani 1 1 d .
H15 H 0.5532 0.7572 0.7840 0.044 Uiso 1 1 calc R
C16 C 0.4788(5) 0.7665(2) 0.8921(3) 0.0435(12) Uani 1 1 d .
H16 H 0.5173 0.8103 0.9096 0.052 Uiso 1 1 calc R
C17 C 0.4013(5) 0.7350(2) 0.9408(3) 0.0453(13) Uani 1 1 d .
H17 H 0.3859 0.7577 0.9907 0.054 Uiso 1 1 calc R
C18 C 0.3461(4) 0.6704(2) 0.9168(3) 0.0385(11) Uani 1 1 d .
H18 H 0.2929 0.6487 0.9499 0.046 Uiso 1 1 calc R
C19 C 0.5723(4) 0.6301(2) 0.6958(3) 0.0331(10) Uani 1 1 d .
C20 C 0.5829(4) 0.5854(3) 0.6172(3) 0.0423(12) Uani 1 1 d .
C21 C 0.2423(4) 0.4180(2) 0.6560(3) 0.0363(11) Uani 1 1 d .
C22 C 0.1306(5) 0.4324(3) 0.5800(3) 0.0443(12) Uani 1 1 d .
C23 C 0.0852(4) 0.6946(2) 0.6981(3) 0.0430(12) Uani 1 1 d .
C24 C 0.1255(5) 0.7414(2) 0.6290(4) 0.0440(12) Uani 1 1 d .
C25 C -0.2933(9) 0.6929(4) 1.1170(5) 0.119(3) Uani 1 1 d U
H25A H -0.2441 0.6673 1.1655 0.179 Uiso 1 1 calc R
H25B H -0.3825 0.6797 1.1096 0.179 Uiso 1 1 calc R
H25C H -0.2845 0.7435 1.1276 0.179 Uiso 1 1 calc R
C26 C -0.2478(6) 0.6757(3) 1.0410(4) 0.0672(17) Uani 1 1 d U
C27 C 0.2349(4) 0.6008(3) 0.4613(4) 0.0420(12) Uani 1 1 d .
C28 C 0.2118(6) 0.6077(3) 0.3691(3) 0.0666(16) Uani 1 1 d .
H28A H 0.1736 0.6535 0.3525 0.100 Uiso 1 1 calc R
H28B H 0.1544 0.5704 0.3430 0.100 Uiso 1 1 calc R
H28C H 0.2919 0.6038 0.3494 0.100 Uiso 1 1 calc R
F1 F 0.4962(3) 0.53427(16) 0.5979(2) 0.0640(9) Uani 1 1 d .
F2 F 0.6928(3) 0.5530(2) 0.6282(2) 0.0824(11) Uani 1 1 d .
F3 F 0.5719(4) 0.62441(19) 0.5478(2) 0.0977(13) Uani 1 1 d .
F4 F 0.1712(3) 0.4371(2) 0.5066(2) 0.0774(10) Uani 1 1 d .
F5 F 0.0466(3) 0.38001(17) 0.5727(2) 0.0796(11) Uani 1 1 d .
F6 F 0.0691(3) 0.49148(16) 0.58905(19) 0.0571(8) Uani 1 1 d .
F7 F 0.1117(3) 0.80917(15) 0.6439(2) 0.0753(10) Uani 1 1 d .
F8 F 0.0587(3) 0.72799(19) 0.5512(2) 0.0847(11) Uani 1 1 d .
F9 F 0.2476(3) 0.73294(15) 0.6226(2) 0.0619(9) Uani 1 1 d .

loop_
_atom_site_aniso_label
_atom_site_aniso_U_11
_atom_site_aniso_U_22
_atom_site_aniso_U_33
_atom_site_aniso_U_23
_atom_site_aniso_U_13
_atom_site_aniso_U_12
Co1 0.0257(3) 0.0298(4) 0.0359(4) -0.0003(3) 0.0058(3) 0.0021(2)
K1 0.0389(6) 0.0421(6) 0.0592(8) 0.0045(5) 0.0146(5) 0.0038(5)
N1 0.0243(18) 0.0227(18) 0.038(2) -0.0038(15) 0.0080(16) -0.0022(14)
N2 0.0267(18) 0.030(2) 0.042(2) 0.0042(17) 0.0064(16) 0.0055(15)
N3 0.0257(19) 0.027(2) 0.036(2) -0.0059(16) 0.0036(16) -0.0033(15)
N4 0.0300(19) 0.0253(19) 0.038(2) -0.0002(16) 0.0105(17) 0.0019(15)
N5 0.030(2) 0.048(3) 0.053(3) 0.009(2) 0.005(2) 0.0025(17)
N6 0.122(6) 0.131(6) 0.074(5) 0.028(4) 0.040(4) 0.016(4)
O1 0.0278(18) 0.065(2) 0.078(3) -0.016(2) 0.0151(17) -0.0103(17)
O2 0.052(2) 0.0300(19) 0.072(3) -0.0012(17) 0.0062(19) -0.0079(15)
O3 0.071(3) 0.043(2) 0.110(4) 0.012(2) 0.055(3) 0.0201(18)
C1 0.055(3) 0.046(3) 0.063(4) 0.007(3) 0.026(3) -0.010(3)
C2 0.038(3) 0.055(3) 0.076(4) -0.001(3) 0.027(3) -0.015(3)
C3 0.037(3) 0.043(3) 0.066(4) 0.001(3) 0.019(3) 0.000(2)
C4 0.029(2) 0.026(2) 0.051(3) -0.005(2) 0.016(2) -0.0027(19)
C5 0.028(2) 0.025(2) 0.042(3) -0.005(2) 0.012(2) -0.0064(18)
C6 0.044(3) 0.039(3) 0.044(3) 0.002(2) 0.017(2) -0.006(2)
C7 0.030(2) 0.021(2) 0.030(3) 0.0058(18) 0.0059(19) 0.0010(17)
C8 0.023(2) 0.028(2) 0.037(3) 0.001(2) 0.0009(19) 0.0007(17)
C9 0.042(3) 0.024(2) 0.041(3) -0.006(2) 0.007(2) 0.0047(19)
C10 0.040(3) 0.045(3) 0.063(4) 0.007(3) 0.008(3) 0.017(2)
C11 0.040(3) 0.044(3) 0.048(3) 0.008(3) 0.000(2) 0.007(2)
C12 0.041(3) 0.029(2) 0.040(3) 0.001(2) 0.006(2) -0.001(2)
C13 0.030(2) 0.025(2) 0.032(3) 0.0013(19) 0.0054(19) 0.0027(18)
C14 0.023(2) 0.031(2) 0.034(3) -0.001(2) 0.0041(19) 0.0046(18)
C15 0.037(3) 0.026(2) 0.045(3) 0.001(2) 0.006(2) -0.0046(19)
C16 0.051(3) 0.029(3) 0.051(3) -0.006(2) 0.010(3) -0.007(2)
C17 0.064(3) 0.032(3) 0.043(3) -0.007(2) 0.018(3) 0.002(2)
C18 0.046(3) 0.031(3) 0.041(3) 0.002(2) 0.014(2) 0.002(2)
C19 0.036(3) 0.028(2) 0.038(3) 0.005(2) 0.013(2) 0.0010(19)
C20 0.038(3) 0.049(3) 0.041(3) 0.006(2) 0.011(2) 0.005(2)
C21 0.026(2) 0.043(3) 0.041(3) -0.003(2) 0.010(2) -0.004(2)
C22 0.037(3) 0.048(3) 0.046(3) -0.014(2) 0.003(2) -0.007(2)
C23 0.036(3) 0.036(3) 0.060(3) 0.001(2) 0.016(2) 0.007(2)
C24 0.039(3) 0.038(3) 0.055(4) 0.009(2) 0.009(3) 0.005(2)
C25 0.181(9) 0.113(6) 0.075(6) -0.003(5) 0.052(6) 0.028(6)
C26 0.084(5) 0.060(4) 0.058(4) 0.014(3) 0.015(4) -0.011(3)
C27 0.038(3) 0.048(3) 0.040(3) 0.001(2) 0.007(2) -0.008(2)
C28 0.069(4) 0.093(5) 0.039(3) -0.009(3) 0.011(3) -0.008(3)
F1 0.0554(19) 0.071(2) 0.072(2) -0.0283(17) 0.0266(16) -0.0068(16)
F2 0.0445(18) 0.112(3) 0.089(3) -0.032(2) 0.0099(18) 0.0349(18)
F3 0.173(4) 0.079(3) 0.051(2) 0.0176(19) 0.044(2) 0.006(2)
F4 0.067(2) 0.126(3) 0.040(2) -0.0084(19) 0.0138(17) 0.0140(19)
F5 0.0477(19) 0.068(2) 0.111(3) -0.006(2) -0.0151(19) -0.0216(16)
F6 0.0440(17) 0.065(2) 0.055(2) -0.0104(15) -0.0074(14) 0.0114(14)
F7 0.090(2) 0.0302(16) 0.117(3) 0.0032(17) 0.049(2) 0.0024(15)
F8 0.082(3) 0.088(3) 0.074(3) 0.020(2) -0.011(2) -0.0155(19)
F9 0.0521(19) 0.0586(19) 0.084(2) 0.0175(17) 0.0341(17) 0.0082(14)

loop_
_atom_type_symbol
_atom_type_description
_atom_type_scat_dispersion_real
_atom_type_scat_dispersion_imag
_atom_type_scat_source
C C 0.0033 0.0016 'International Tables Vol C Tables 4.2.6.8 and 6.1.1.4'
H H 0.0000 0.0000 'International Tables Vol C Tables 4.2.6.8 and 6.1.1.4'
N N 0.0061 0.0033 'International Tables Vol C Tables 4.2.6.8 and 6.1.1.4'
O O 0.0106 0.0060 'International Tables Vol C Tables 4.2.6.8 and 6.1.1.4'
F F 0.0171 0.0103 'International Tables Vol C Tables 4.2.6.8 and 6.1.1.4'
K K 0.2009 0.2494 'International Tables Vol C Tables 4.2.6.8 and 6.1.1.4'
Co Co 0.3494 0.9721 'International Tables Vol C Tables 4.2.6.8 and 6.1.1.4'

loop_
_geom_angle_atom_site_label_1
_geom_angle_atom_site_label_2
_geom_angle_atom_site_label_3
_geom_angle
_geom_angle_site_symmetry_1
_geom_angle_site_symmetry_3
N5 Co1 N2 105.44(15) . .
N5 Co1 N4 107.45(15) . .
N2 Co1 N4 111.52(14) . .
N5 Co1 N3 106.45(15) . .
N2 Co1 N3 115.40(14) . .
N4 Co1 N3 110.05(13) . .
N5 Co1 N1 178.96(13) . .
N2 Co1 N1 73.53(13) . .
N4 Co1 N1 73.18(13) . .
N3 Co1 N1 73.98(13) . .
O3 K1 O1 93.77(13) . 1_455
O3 K1 O2 106.98(11) . 2_556
O1 K1 O2 98.31(11) 1_455 2_556
O3 K1 N6 141.70(17) . .
O1 K1 N6 94.56(18) 1_455 .
O2 K1 N6 108.66(17) 2_556 .
O3 K1 F5 93.79(11) . 2_556
O1 K1 F5 147.79(10) 1_455 2_556
O2 K1 F5 49.60(9) 2_556 2_556
N6 K1 F5 98.65(17) . 2_556
O3 K1 C3 56.33(11) . .
O1 K1 C3 69.76(12) 1_455 .
O2 K1 C3 157.05(13) 2_556 .
N6 K1 C3 92.18(17) . .
F5 K1 C3 138.30(10) 2_556 .
C5 N1 C13 118.2(3) . .
C5 N1 C7 118.4(3) . .
C13 N1 C7 115.1(3) . .
C5 N1 Co1 99.3(3) . .
C13 N1 Co1 100.3(2) . .
C7 N1 Co1 99.4(2) . .
C23 N2 C4 116.2(4) . .
C23 N2 Co1 135.0(3) . .
C4 N2 Co1 107.6(2) . .
C21 N3 C8 117.5(4) . .
C21 N3 Co1 135.4(3) . .
C8 N3 Co1 107.1(2) . .
C19 N4 C14 117.6(3) . .
C19 N4 Co1 132.7(3) . .
C14 N4 Co1 109.2(2) . .
C27 N5 Co1 178.3(4) . .
C26 N6 K1 139.6(6) . .
C19 O1 K1 164.3(3) . 1_655
C21 O2 K1 144.0(3) . 2_546
C23 O3 K1 155.9(3) . .
C2 C1 C6 119.3(5) . .
C2 C1 H1 120.3 . .
C6 C1 H1 120.3 . .
C1 C2 C3 121.7(5) . .
C1 C2 H2 119.1 . .
C3 C2 H2 119.1 . .
C2 C3 C4 119.0(5) . .
C2 C3 K1 103.3(3) . .
C4 C3 K1 106.0(3) . .
C2 C3 H3 120.5 . .
C4 C3 H3 120.5 . .
K1 C3 H3 60.0 . .
C3 C4 C5 119.1(4) . .
C3 C4 N2 124.5(4) . .
C5 C4 N2 116.2(4) . .
C6 C5 C4 119.8(4) . .
C6 C5 N1 124.9(4) . .
C4 C5 N1 115.3(4) . .
C5 C6 C1 121.0(5) . .
C5 C6 H6 119.5 . .
C1 C6 H6 119.5 . .
C12 C7 C8 121.0(4) . .
C12 C7 N1 122.4(4) . .
C8 C7 N1 116.2(4) . .
C9 C8 C7 118.4(4) . .
C9 C8 N3 124.7(4) . .
C7 C8 N3 116.7(3) . .
C10 C9 C8 120.4(4) . .
C10 C9 H9 119.8 . .
C8 C9 H9 119.8 . .
C11 C10 C9 120.8(4) . .
C11 C10 H10 119.6 . .
C9 C10 H10 119.6 . .
C10 C11 C12 119.6(5) . .
C10 C11 H11 120.2 . .
C12 C11 H11 120.2 . .
C7 C12 C11 119.7(4) . .
C7 C12 H12 120.1 . .
C11 C12 H12 120.1 . .
C18 C13 C14 121.7(4) . .
C18 C13 N1 123.0(4) . .
C14 C13 N1 115.2(4) . .
C13 C14 C15 118.4(4) . .
C13 C14 N4 116.7(4) . .
C15 C14 N4 124.9(4) . .
C16 C15 C14 119.5(4) . .
C16 C15 H15 120.3 . .
C14 C15 H15 120.3 . .
C17 C16 C15 121.1(4) . .
C17 C16 H16 119.5 . .
C15 C16 H16 119.5 . .
C16 C17 C18 120.1(4) . .
C16 C17 H17 119.9 . .
C18 C17 H17 119.9 . .
C17 C18 C13 119.1(4) . .
C17 C18 H18 120.4 . .
C13 C18 H18 120.4 . .
O1 C19 N4 129.3(4) . .
O1 C19 C20 114.8(4) . .
N4 C19 C20 115.9(4) . .
F2 C20 F3 107.7(4) . .
F2 C20 F1 105.1(4) . .
F3 C20 F1 105.8(4) . .
F2 C20 C19 111.1(4) . .
F3 C20 C19 111.4(4) . .
F1 C20 C19 115.3(4) . .
O2 C21 N3 130.0(4) . .
O2 C21 C22 115.2(4) . .
N3 C21 C22 114.8(4) . .
F6 C22 F4 107.3(4) . .
F6 C22 F5 107.2(4) . .
F4 C22 F5 108.0(4) . .
F6 C22 C21 113.1(4) . .
F4 C22 C21 111.0(4) . .
F5 C22 C21 110.1(4) . .
O3 C23 N2 129.8(5) . .
O3 C23 C24 114.9(4) . .
N2 C23 C24 115.3(4) . .
F7 C24 F8 107.1(4) . .
F7 C24 F9 106.0(4) . .
F8 C24 F9 105.3(4) . .
F7 C24 C23 112.1(4) . .
F8 C24 C23 112.2(4) . .
F9 C24 C23 113.6(4) . .
C26 C25 H25A 109.5 . .
C26 C25 H25B 109.5 . .
H25A C25 H25B 109.5 . .
C26 C25 H25C 109.5 . .
H25A C25 H25C 109.5 . .
H25B C25 H25C 109.5 . .
N6 C26 C25 177.6(8) . .
N5 C27 C28 179.9(7) . .
C27 C28 H28A 109.5 . .
C27 C28 H28B 109.5 . .
H28A C28 H28B 109.5 . .
C27 C28 H28C 109.5 . .
H28A C28 H28C 109.5 . .
H28B C28 H28C 109.5 . .
C22 F5 K1 116.5(3) . 2_546

loop_
_geom_bond_atom_site_label_1
_geom_bond_atom_site_label_2
_geom_bond_distance
_geom_bond_site_symmetry_2
Co1 N5 2.055(5) .
Co1 N2 2.060(3) .
Co1 N4 2.069(3) .
Co1 N3 2.076(3) .
Co1 N1 2.345(4) .
K1 O3 2.592(4) .
K1 O1 2.613(4) 1_455
K1 O2 2.663(3) 2_556
K1 N6 2.746(6) .
K1 F5 3.315(4) 2_556
K1 C3 3.467(5) .
N1 C5 1.430(5) .
N1 C13 1.434(5) .
N1 C7 1.442(5) .
N2 C23 1.318(5) .
N2 C4 1.428(5) .
N3 C21 1.302(5) .
N3 C8 1.414(5) .
N4 C19 1.325(5) .
N4 C14 1.416(5) .
N5 C27 1.138(6) .
N6 C26 1.104(8) .
O1 C19 1.223(5) .
O1 K1 2.613(4) 1_655
O2 C21 1.245(5) .
O2 K1 2.663(3) 2_546
O3 C23 1.234(5) .
C1 C2 1.361(8) .
C1 C6 1.379(7) .
C1 H1 0.9400 .
C2 C3 1.384(7) .
C2 H2 0.9400 .
C3 C4 1.395(6) .
C3 H3 0.9400 .
C4 C5 1.404(6) .
C5 C6 1.369(6) .
C6 H6 0.9400 .
C7 C12 1.376(6) .
C7 C8 1.395(6) .
C8 C9 1.382(6) .
C9 C10 1.381(6) .
C9 H9 0.9400 .
C10 C11 1.370(7) .
C10 H10 0.9400 .
C11 C12 1.384(6) .
C11 H11 0.9400 .
C12 H12 0.9400 .
C13 C18 1.380(6) .
C13 C14 1.391(6) .
C14 C15 1.391(6) .
C15 C16 1.387(6) .
C15 H15 0.9400 .
C16 C17 1.372(7) .
C16 H16 0.9400 .
C17 C18 1.374(6) .
C17 H17 0.9400 .
C18 H18 0.9400 .
C19 C20 1.524(6) .
C20 F2 1.306(5) .
C20 F3 1.307(5) .
C20 F1 1.331(5) .
C21 C22 1.543(7) .
C22 F6 1.315(5) .
C22 F4 1.320(6) .
C22 F5 1.325(5) .
C23 C24 1.531(7) .
C24 F7 1.312(5) .
C24 F8 1.320(6) .
C24 F9 1.339(5) .
C25 C26 1.419(9) .
C25 H25A 0.9700 .
C25 H25B 0.9700 .
C25 H25C 0.9700 .
C27 C28 1.436(7) .
C28 H28A 0.9700 .
C28 H28B 0.9700 .
C28 H28C 0.9700 .
F5 K1 3.315(4) 2_546

loop_
_geom_torsion_atom_site_label_1
_geom_torsion_atom_site_label_2
_geom_torsion_atom_site_label_3
_geom_torsion_atom_site_label_4
_geom_torsion
_geom_torsion_site_symmetry_1
_geom_torsion_site_symmetry_4
N5 Co1 N1 C5 34(8) . .
N2 Co1 N1 C5 42.9(2) . .
N4 Co1 N1 C5 162.1(2) . .
N3 Co1 N1 C5 -80.5(2) . .
N5 Co1 N1 C13 -87(8) . .
N2 Co1 N1 C13 -78.3(2) . .
N4 Co1 N1 C13 41.0(2) . .
N3 Co1 N1 C13 158.3(2) . .
N5 Co1 N1 C7 155(8) . .
N2 Co1 N1 C7 163.9(3) . .
N4 Co1 N1 C7 -76.8(2) . .
N3 Co1 N1 C7 40.5(2) . .
N5 Co1 N2 C23 -55.8(5) . .
N4 Co1 N2 C23 60.5(5) . .
N3 Co1 N2 C23 -173.0(4) . .
N1 Co1 N2 C23 124.4(5) . .
N5 Co1 N2 C4 137.4(3) . .
N4 Co1 N2 C4 -106.3(3) . .
N3 Co1 N2 C4 20.2(3) . .
N1 Co1 N2 C4 -42.5(3) . .
N5 Co1 N3 C21 -44.3(4) . .
N2 Co1 N3 C21 72.3(4) . .
N4 Co1 N3 C21 -160.4(4) . .
N1 Co1 N3 C21 134.7(4) . .
N5 Co1 N3 C8 138.6(3) . .
N2 Co1 N3 C8 -104.8(3) . .
N4 Co1 N3 C8 22.5(3) . .
N1 Co1 N3 C8 -42.4(3) . .
N5 Co1 N4 C19 -49.6(4) . .
N2 Co1 N4 C19 -164.7(4) . .
N3 Co1 N4 C19 65.9(4) . .
N1 Co1 N4 C19 131.3(4) . .
N5 Co1 N4 C14 138.9(3) . .
N2 Co1 N4 C14 23.8(3) . .
N3 Co1 N4 C14 -105.6(3) . .
N1 Co1 N4 C14 -40.2(2) . .
N2 Co1 N5 C27 -137(13) . .
N4 Co1 N5 C27 104(13) . .
N3 Co1 N5 C27 -14(13) . .
N1 Co1 N5 C27 -128(12) . .
O3 K1 N6 C26 145.3(8) . .
O1 K1 N6 C26 -112.7(10) 1_455 .
O2 K1 N6 C26 -12.3(10) 2_556 .
F5 K1 N6 C26 37.8(10) 2_556 .
C3 K1 N6 C26 177.4(10) . .
O1 K1 O3 C23 -68.7(9) 1_455 .
O2 K1 O3 C23 -168.5(9) 2_556 .
N6 K1 O3 C23 33.6(11) . .
F5 K1 O3 C23 142.7(9) 2_556 .
C3 K1 O3 C23 -6.1(9) . .
C6 C1 C2 C3 1.3(8) . .
C1 C2 C3 C4 -1.1(8) . .
C1 C2 C3 K1 -118.2(5) . .
O3 K1 C3 C2 162.1(4) . .
O1 K1 C3 C2 -88.6(3) 1_455 .
O2 K1 C3 C2 -150.2(3) 2_556 .
N6 K1 C3 C2 5.4(4) . .
F5 K1 C3 C2 111.0(3) 2_556 .
O3 K1 C3 C4 36.2(3) . .
O1 K1 C3 C4 145.4(4) 1_455 .
O2 K1 C3 C4 83.8(5) 2_556 .
N6 K1 C3 C4 -120.5(4) . .
F5 K1 C3 C4 -14.9(4) 2_556 .
C2 C3 C4 C5 -0.5(7) . .
K1 C3 C4 C5 115.2(4) . .
C2 C3 C4 N2 174.2(4) . .
K1 C3 C4 N2 -70.1(5) . .
C23 N2 C4 C3 52.8(6) . .
Co1 N2 C4 C3 -137.6(4) . .
C23 N2 C4 C5 -132.4(4) . .
Co1 N2 C4 C5 37.2(4) . .
C3 C4 C5 C6 1.9(6) . .
N2 C4 C5 C6 -173.2(4) . .
C3 C4 C5 N1 179.6(4) . .
N2 C4 C5 N1 4.5(5) . .
C13 N1 C5 C6 -111.9(5) . .
C7 N1 C5 C6 34.8(6) . .
Co1 N1 C5 C6 140.9(4) . .
C13 N1 C5 C4 70.5(5) . .
C7 N1 C5 C4 -142.8(4) . .
Co1 N1 C5 C4 -36.7(4) . .
C4 C5 C6 C1 -1.7(7) . .
N1 C5 C6 C1 -179.2(4) . .
C2 C1 C6 C5 0.1(8) . .
C5 N1 C7 C12 -113.5(5) . .
C13 N1 C7 C12 34.3(6) . .
Co1 N1 C7 C12 140.5(4) . .
C5 N1 C7 C8 72.9(5) . .
C13 N1 C7 C8 -139.3(4) . .
Co1 N1 C7 C8 -33.1(4) . .
C12 C7 C8 C9 2.0(6) . .
N1 C7 C8 C9 175.7(4) . .
C12 C7 C8 N3 -173.4(4) . .
N1 C7 C8 N3 0.3(5) . .
C21 N3 C8 C9 46.3(6) . .
Co1 N3 C8 C9 -136.0(4) . .
C21 N3 C8 C7 -138.5(4) . .
Co1 N3 C8 C7 39.2(4) . .
C7 C8 C9 C10 -1.8(7) . .
N3 C8 C9 C10 173.2(4) . .
C8 C9 C10 C11 0.7(8) . .
C9 C10 C11 C12 0.3(8) . .
C8 C7 C12 C11 -1.0(7) . .
N1 C7 C12 C11 -174.3(4) . .
C10 C11 C12 C7 -0.1(7) . .
C5 N1 C13 C18 39.5(6) . .
C7 N1 C13 C18 -108.4(5) . .
Co1 N1 C13 C18 146.0(4) . .
C5 N1 C13 C14 -142.9(4) . .
C7 N1 C13 C14 69.3(5) . .
Co1 N1 C13 C14 -36.3(4) . .
C18 C13 C14 C15 1.1(6) . .
N1 C13 C14 C15 -176.6(3) . .
C18 C13 C14 N4 -176.4(4) . .
N1 C13 C14 N4 5.9(5) . .
C19 N4 C14 C13 -138.5(4) . .
Co1 N4 C14 C13 34.4(4) . .
C19 N4 C14 C15 44.2(6) . .
Co1 N4 C14 C15 -142.9(4) . .
C13 C14 C15 C16 0.1(6) . .
N4 C14 C15 C16 177.4(4) . .
C14 C15 C16 C17 -1.2(7) . .
C15 C16 C17 C18 1.1(8) . .
C16 C17 C18 C13 0.1(7) . .
C14 C13 C18 C17 -1.2(7) . .
N1 C13 C18 C17 176.3(4) . .
K1 O1 C19 N4 7.9(15) 1_655 .
K1 O1 C19 C20 -171.4(10) 1_655 .
C14 N4 C19 O1 -4.0(7) . .
Co1 N4 C19 O1 -174.9(4) . .
C14 N4 C19 C20 175.3(4) . .
Co1 N4 C19 C20 4.3(6) . .
O1 C19 C20 F2 35.5(6) . .
N4 C19 C20 F2 -143.9(4) . .
O1 C19 C20 F3 -84.6(5) . .
N4 C19 C20 F3 96.0(5) . .
O1 C19 C20 F1 154.9(4) . .
N4 C19 C20 F1 -24.5(6) . .
K1 O2 C21 N3 163.8(4) 2_546 .
K1 O2 C21 C22 -16.4(7) 2_546 .
C8 N3 C21 O2 -1.0(7) . .
Co1 N3 C21 O2 -177.8(4) . .
C8 N3 C21 C22 179.2(4) . .
Co1 N3 C21 C22 2.3(6) . .
O2 C21 C22 F6 143.6(4) . .
N3 C21 C22 F6 -36.5(6) . .
O2 C21 C22 F4 -95.8(5) . .
N3 C21 C22 F4 84.1(5) . .
O2 C21 C22 F5 23.7(6) . .
N3 C21 C22 F5 -156.4(4) . .
K1 O3 C23 N2 -13.6(14) . .
K1 O3 C23 C24 166.7(7) . .
C4 N2 C23 O3 1.5(8) . .
Co1 N2 C23 O3 -164.4(4) . .
C4 N2 C23 C24 -178.7(4) . .
Co1 N2 C23 C24 15.3(7) . .
O3 C23 C24 F7 22.9(6) . .
N2 C23 C24 F7 -156.9(4) . .
O3 C23 C24 F8 -97.7(5) . .
N2 C23 C24 F8 82.5(5) . .
O3 C23 C24 F9 143.1(5) . .
N2 C23 C24 F9 -36.7(6) . .
K1 N6 C26 C25 -107(19) . .
Co1 N5 C27 C28 130(100) . .
F6 C22 F5 K1 -144.9(3) . 2_546
F4 C22 F5 K1 99.7(4) . 2_546
C21 C22 F5 K1 -21.6(5) . 2_546
